data_4338667
loop_
_publ_author_name
'Kalaji, Ali'
'Skanthakumar, S.'
'Kanatzidis, Mercouri G.'
'Mitchell, John F.'
'Soderholm, L.'

_publ_section_title
;
 Changing Hafnium Speciation in Aqueous Sulfate Solutions: A High-Energy
 X-ray Scattering Study.
;
_journal_issue 12
_journal_name_full 'Inorganic chemistry'
_journal_page_first 6321
_journal_page_last 6328
_journal_paper_doi 10.1021/ic500938k
_journal_volume 53
_journal_year 2014
_chemical_formula_sum 'Cl8 H64 Hf4 O36'
_chemical_formula_weight 1638.07
_chemical_name_common 'hafnyl chloride octahydrate'
_space_group_crystal_system tetragonal
_space_group_IT_number 114
_space_group_name_Hall 'P -4 2n'
_space_group_name_H-M_alt 'P -4 21 c'
_symmetry_space_group_name_Hall 'P -4 2n'
_symmetry_space_group_name_H-M 'P -4 21 c'
_atom_sites_solution_hydrogens notdet
_atom_sites_solution_primary direct
_atom_sites_solution_secondary difmap
_cell_angle_alpha 90
_cell_angle_beta 90
_cell_angle_gamma 90
_cell_formula_units_Z 2
_cell_length_a 17.0336(12)
_cell_length_b 17.0336(12)
_cell_length_c 7.7023(5)
_cell_measurement_reflns_used 9921
_cell_measurement_temperature 298.(2)
_cell_measurement_theta_max 30.8498
_cell_measurement_theta_min 2.3914
_cell_volume 2234.8(3)
_computing_cell_refinement 'SAINT V8.32B (Bruker AXS Inc., 2013)'
_computing_data_reduction 'SAINT V8.32B (Bruker AXS Inc., 2013)'
_computing_structure_refinement 'SHELXL-2013 (Sheldrick, 2013)'
_computing_structure_solution 'XS, SHELXTL Ver. 6.12 (Bruker 2001)'
_diffrn_ambient_temperature 298.(2)
_diffrn_detector_area_resol_mean 8.3333
_diffrn_measured_fraction_theta_full 0.995
_diffrn_measured_fraction_theta_max 0.995
_diffrn_measurement_device_type 'BRUKER APEX II CCD'
_diffrn_measurement_method '0.5 deg w/ exposures'
_diffrn_radiation_monochromator graphite
_diffrn_radiation_type MoK\a
_diffrn_radiation_wavelength 0.71073
_diffrn_reflns_av_R_equivalents 0.0469
_diffrn_reflns_av_unetI/netI 0.0263
_diffrn_reflns_limit_h_max 25
_diffrn_reflns_limit_h_min -25
_diffrn_reflns_limit_k_max 25
_diffrn_reflns_limit_k_min -25
_diffrn_reflns_limit_l_max 11
_diffrn_reflns_limit_l_min -11
_diffrn_reflns_number 38457
_diffrn_reflns_theta_full 32.58
_diffrn_reflns_theta_max 32.58
_diffrn_reflns_theta_min 2.39
_diffrn_source 'Mo Kalpha Microfocus X-ray Source'
_diffrn_source_type 'I\mS Incoatec Mo Microfocus Source'
_exptl_absorpt_coefficient_mu 9.830
_exptl_absorpt_correction_T_max 0.44
_exptl_absorpt_correction_T_min 0.25
_exptl_absorpt_correction_type multi-scan
_exptl_absorpt_process_details SADABS
_exptl_crystal_density_diffrn 2.434
_exptl_crystal_density_method 'not measured'
_exptl_crystal_description block
_exptl_crystal_F_000 1552
_exptl_crystal_size_max 0.670
_exptl_crystal_size_mid 0.135
_exptl_crystal_size_min 0.100
_refine_diff_density_max 1.014
_refine_diff_density_min -1.182
_refine_ls_abs_structure_details
;
Flack x determined using 1500 quotients [(I+)-(I-)]/[(I+)+(I-)]
(Parsons and Flack (2004), Acta Cryst. A60, s61).
;
_refine_ls_abs_structure_Flack 0.033(7)
_refine_ls_extinction_method none
_refine_ls_goodness_of_fit_ref 1.055
_refine_ls_hydrogen_treatment undef
_refine_ls_matrix_type full
_refine_ls_number_parameters 111
_refine_ls_number_reflns 4042
_refine_ls_number_restraints 0
_refine_ls_restrained_S_all 1.055
_refine_ls_R_factor_all 0.0306
_refine_ls_R_factor_gt 0.0255
_refine_ls_shift/su_max 0.001
_refine_ls_shift/su_mean 0.000
_refine_ls_structure_factor_coef Fsqd
_refine_ls_weighting_details 'w=1/[\s^2^(Fo^2^)+(0.0315P)^2^+2.1102P] where P=(Fo^2^+2Fc^2^)/3'
_refine_ls_weighting_scheme calc
_refine_ls_wR_factor_gt 0.0610
_refine_ls_wR_factor_ref 0.0629
_reflns_number_gt 3634
_reflns_number_total 4042
_reflns_threshold_expression 'I > 2\s(I)'
_cod_data_source_file ic500938k_si_004.cif
_cod_data_source_block Hf_oxychloride_octahydrate
_cod_depositor_comments 'Adding full bibliography for 4338666--4338667.cif.'
_cod_database_code 4338667

loop_
_space_group_symop_operation_xyz
'x, y, z'
'-x, -y, z'
'y, -x, -z'
'-y, x, -z'
'-x+1/2, y+1/2, -z+1/2'
'x+1/2, -y+1/2, -z+1/2'
'-y+1/2, -x+1/2, z+1/2'
'y+1/2, x+1/2, z+1/2'

loop_
_atom_site_type_symbol
_atom_site_label
_atom_site_fract_x
_atom_site_fract_y
_atom_site_fract_z
_atom_site_U_iso_or_equiv
_atom_site_adp_type
_atom_site_calc_flag
_atom_site_refinement_flags_adp
_atom_site_refinement_flags_occupancy
_atom_site_refinement_flags_posn
_atom_site_occupancy
_atom_site_disorder_assembly
_atom_site_disorder_group
Hf Hf1 0.35614(2) 0.47063(2) 0.99596(3) 0.02276(6) Uani d . . . 1 A 1
Cl Cl1 0.5 0.5 0.5 0.0343(5) Uani d T P S 1 B 1
Cl Cl2 0.36821(13) 0.31025(12) 0.4713(2) 0.0542(5) Uani d . . . 1 C 1
Cl Cl3 0.1346(2) 0.4824(3) 0.3902(6) 0.0901(12) Uani d . P . 0.75 D 1
O O1 0.4218(2) 0.5530(2) 0.8534(5) 0.0230(7) Uani d . . . 1 A 1
O O2 0.3870(2) 0.5734(2) 1.1417(5) 0.0244(8) Uani d . . . 1 A 1
O O3 0.3052(3) 0.4684(3) 0.7183(6) 0.0338(11) Uani d . . . 1 A 1
O O4 0.2462(2) 0.5377(3) 0.9958(8) 0.0417(9) Uani d . . . 1 A 1
O O5 0.2809(3) 0.3650(3) 0.9884(8) 0.0479(11) Uani d . . . 1 A 1
O O6 0.3034(3) 0.4511(3) 1.2664(6) 0.0355(12) Uani d . . . 1 A 1
O O7 0.2337(4) 0.6725(4) 0.1790(7) 0.0532(15) Uani d . . . 1 E 1
O O8 0.1412(6) 0.3394(6) 0.1437(14) 0.122(4) Uani d . . . 1 F 1
O O9 0.1213(5) 0.5345(6) 0.7908(13) 0.122(4) Uani d . . . 1 G 1

loop_
_atom_site_aniso_label
_atom_site_aniso_U_11
_atom_site_aniso_U_22
_atom_site_aniso_U_33
_atom_site_aniso_U_12
_atom_site_aniso_U_13
_atom_site_aniso_U_23
Hf1 0.02196(9) 0.02707(10) 0.01926(9) -0.00102(6) -0.00095(13) -0.00027(13)
Cl1 0.0419(8) 0.0419(8) 0.0192(9) 0 0 0
Cl2 0.0651(11) 0.0586(11) 0.0388(10) -0.0244(8) -0.0022(8) 0.0135(8)
Cl3 0.078(3) 0.097(3) 0.095(3) 0.026(2) 0.012(2) 0.005(2)
O1 0.028(2) 0.025(2) 0.0155(17) -0.0032(15) -0.0004(14) -0.0009(13)
O2 0.024(2) 0.028(2) 0.0208(18) 0.0036(16) 0.0008(14) -0.0015(15)
O3 0.036(3) 0.031(2) 0.034(2) 0.001(2) -0.011(2) -0.0022(19)
O4 0.0299(19) 0.051(2) 0.044(2) 0.0088(15) -0.008(3) -0.013(4)
O5 0.044(2) 0.051(3) 0.048(3) -0.0167(18) 0.008(3) 0.003(4)
O6 0.035(3) 0.044(3) 0.027(2) -0.004(2) 0.010(2) 0.002(2)
O7 0.056(3) 0.063(4) 0.041(3) 0.024(3) -0.003(2) -0.003(3)
O8 0.131(9) 0.089(6) 0.145(9) -0.033(6) 0.080(7) 0.013(6)
O9 0.087(6) 0.150(10) 0.131(8) 0.049(6) -0.053(6) -0.056(7)

loop_
_atom_type_symbol
_atom_type_description
_atom_type_scat_dispersion_real
_atom_type_scat_dispersion_imag
_atom_type_scat_source
Cl Cl 0.1484 0.1585 'International Tables Vol C Tables 4.2.6.8 and 6.1.1.4'
H H 0.0000 0.0000 'International Tables Vol C Tables 4.2.6.8 and 6.1.1.4'
Hf Hf -0.5830 6.1852 'International Tables Vol C Tables 4.2.6.8 and 6.1.1.4'
O O 0.0106 0.0060 'International Tables Vol C Tables 4.2.6.8 and 6.1.1.4'

loop_
_geom_angle_atom_site_label_1
_geom_angle_atom_site_label_2
_geom_angle_atom_site_label_3
_geom_angle_site_symmetry_1
_geom_angle_site_symmetry_3
_geom_angle
O1 Hf1 O1 . 4_657 99.2(2)
O1 Hf1 O2 . 4_657 83.53(17)
O1 Hf1 O2 4_657 4_657 66.35(15)
O1 Hf1 O2 . . 66.33(14)
O1 Hf1 O2 4_657 . 81.59(17)
O2 Hf1 O2 4_657 . 131.63(19)
O1 Hf1 O4 . . 96.12(18)
O1 Hf1 O4 4_657 . 146.5(2)
O2 Hf1 O4 4_657 . 145.46(18)
O2 Hf1 O4 . . 77.55(16)
O1 Hf1 O5 . . 146.9(2)
O1 Hf1 O5 4_657 . 96.85(19)
O2 Hf1 O5 4_657 . 76.73(18)
O2 Hf1 O5 . . 145.12(19)
O4 Hf1 O5 . . 85.92(17)
O1 Hf1 O6 . . 141.19(18)
O1 Hf1 O6 4_657 . 74.36(18)
O2 Hf1 O6 4_657 . 124.95(19)
O2 Hf1 O6 . . 74.85(18)
O4 Hf1 O6 . . 75.0(2)
O5 Hf1 O6 . . 71.3(2)
O1 Hf1 O3 . . 74.19(18)
O1 Hf1 O3 4_657 . 141.29(17)
O2 Hf1 O3 4_657 . 74.97(17)
O2 Hf1 O3 . . 126.20(17)
O4 Hf1 O3 . . 71.8(2)
O5 Hf1 O3 . . 75.2(2)
O6 Hf1 O3 . . 133.79(16)
O1 Hf1 Hf1 . 4_657 86.17(12)
O1 Hf1 Hf1 4_657 4_657 32.80(11)
O2 Hf1 Hf1 4_657 4_657 34.45(10)
O2 Hf1 Hf1 . 4_657 103.67(11)
O4 Hf1 Hf1 . 4_657 177.70(14)
O5 Hf1 Hf1 . 4_657 92.02(14)
O6 Hf1 Hf1 . 4_657 103.37(15)
O3 Hf1 Hf1 . 4_657 108.70(14)
O1 Hf1 Hf1 . 3_567 32.83(11)
O1 Hf1 Hf1 4_657 3_567 85.09(12)
O2 Hf1 Hf1 4_657 3_567 104.75(11)
O2 Hf1 Hf1 . 3_567 34.40(11)
O4 Hf1 Hf1 . 3_567 92.08(12)
O5 Hf1 Hf1 . 3_567 177.94(14)
O6 Hf1 Hf1 . 3_567 108.71(15)
O3 Hf1 Hf1 . 3_567 103.74(14)
Hf1 Hf1 Hf1 4_657 3_567 89.9830(10)
Hf1 O1 Hf1 . 3_567 114.37(18)
Hf1 O2 Hf1 3_567 . 111.14(17)

loop_
_geom_bond_atom_site_label_1
_geom_bond_atom_site_label_2
_geom_bond_site_symmetry_2
_geom_bond_distance
Hf1 O1 . 2.104(4)
Hf1 O1 4_657 2.106(4)
Hf1 O2 4_657 2.143(4)
Hf1 O2 . 2.146(4)
Hf1 O4 . 2.194(4)
Hf1 O5 . 2.210(4)
Hf1 O6 . 2.293(5)
Hf1 O3 . 2.308(5)
Hf1 Hf1 4_657 3.5375(3)
Hf1 Hf1 3_567 3.5375(3)
O1 Hf1 3_567 2.106(4)
O2 Hf1 3_567 2.143(4)
